data_7707994
loop_
_publ_author_name
'Bovkunova, Anna A.'
'Bazhina, Evgeniya S.'
'Evstifeev, Igor S.'
'Nelyubina, Yulia V.'
'Shmelev, Maxim A.'
'Babeshkin, Konstantin A.'
'Efimov, Nikolay N.'
'Kiskin, Mikhail A.'
'Eremenko, Igor L.'

_publ_section_title
;
 Two types of Ln<sub>2</sub>Cu<sub>2</sub> hydroxo-trimethylacetate
 complexes with 0D and 1D motifs: synthetic features, structural
 differences, and slow magnetic relaxation.
;
_journal_issue 35
_journal_name_full 'Dalton transactions (Cambridge, England : 2003)'
_journal_page_first 12275
_journal_page_last 12286
_journal_paper_doi 10.1039/d1dt01161h
_journal_volume 50
_journal_year 2021
_chemical_formula_moiety 'C27 H52 Cu Gd Na O12, C1.568 H4.687 O0.65, C0.432 H1.313 O0.35'
_chemical_formula_sum 'C29 H58 Cu Gd Na O13'
_chemical_formula_weight 858.53
_space_group_crystal_system triclinic
_space_group_IT_number 2
_space_group_name_Hall '-P 1'
_space_group_name_H-M_alt 'P -1'
_atom_sites_solution_hydrogens mixed
_audit_creation_date 2021-07-13
_audit_creation_method
;
Olex2 1.3
(compiled 2020.11.12 svn.r5f609507 for OlexSys, GUI svn.r6272)
;
_audit_update_record
;
2021-07-16 deposited with the CCDC.	2021-08-10 downloaded from the CCDC.
;
_cell_angle_alpha 111.27(3)
_cell_angle_beta 92.77(3)
_cell_angle_gamma 109.53(3)
_cell_formula_units_Z 2
_cell_length_a 11.636(12)
_cell_length_b 13.320(13)
_cell_length_c 14.564(13)
_cell_measurement_reflns_used 389
_cell_measurement_temperature 100.0
_cell_measurement_theta_max 20.50
_cell_measurement_theta_min 2.86
_cell_volume 1945(3)
_computing_cell_refinement 'SAINT V8.40A (Bruker, 2019)'
_computing_data_reduction 'SAINT V8.40A (Bruker, 2019)'
_computing_molecular_graphics 'Olex2 1.3 (Dolomanov et al., 2009)'
_computing_publication_material 'Olex2 1.3 (Dolomanov et al., 2009)'
_computing_structure_refinement 'SHELXL 2018/3 (Sheldrick, 2015)'
_diffrn_ambient_temperature 100.0
_diffrn_measured_fraction_theta_full 0.986
_diffrn_measured_fraction_theta_max 0.985
_diffrn_measurement_device_type 'Bruker APEX-II CCD'
_diffrn_measurement_method '\f and \w scans'
_diffrn_radiation_type MoK\a
_diffrn_radiation_wavelength 0.71073
_diffrn_reflns_av_R_equivalents 0.0452
_diffrn_reflns_av_unetI/netI 0.0680
_diffrn_reflns_Laue_measured_fraction_full 0.986
_diffrn_reflns_Laue_measured_fraction_max 0.985
_diffrn_reflns_limit_h_max 13
_diffrn_reflns_limit_h_min -14
_diffrn_reflns_limit_k_max 16
_diffrn_reflns_limit_k_min -14
_diffrn_reflns_limit_l_max 17
_diffrn_reflns_limit_l_min -17
_diffrn_reflns_number 14773
_diffrn_reflns_point_group_measured_fraction_full 0.986
_diffrn_reflns_point_group_measured_fraction_max 0.985
_diffrn_reflns_theta_full 25.242
_diffrn_reflns_theta_max 25.997
_diffrn_reflns_theta_min 2.046
_exptl_absorpt_coefficient_mu 2.302
_exptl_absorpt_correction_T_max 0.7461
_exptl_absorpt_correction_T_min 0.5300
_exptl_absorpt_correction_type multi-scan
_exptl_absorpt_process_details
;
SADABS-2016/2 (Bruker,2016/2) was used for absorption correction.
wR2(int) was 0.1152 before and 0.0350 after correction.
The Ratio of minimum to maximum transmission is 0.7882.
The \l/2 correction factor is Not present.
;
_exptl_crystal_colour blue
_exptl_crystal_colour_primary blue
_exptl_crystal_density_diffrn 1.466
_exptl_crystal_description block
_exptl_crystal_F_000 880
_exptl_crystal_size_max 0.2
_exptl_crystal_size_mid 0.2
_exptl_crystal_size_min 0.1
_refine_diff_density_max 1.045
_refine_diff_density_min -1.646
_refine_diff_density_rms 0.126
_refine_ls_extinction_method none
_refine_ls_goodness_of_fit_ref 1.037
_refine_ls_hydrogen_treatment mixed
_refine_ls_matrix_type full
_refine_ls_number_parameters 459
_refine_ls_number_reflns 7531
_refine_ls_number_restraints 14
_refine_ls_restrained_S_all 1.039
_refine_ls_R_factor_all 0.0445
_refine_ls_R_factor_gt 0.0379
_refine_ls_shift/su_max 0.002
_refine_ls_shift/su_mean 0.000
_refine_ls_structure_factor_coef Fsqd
_refine_ls_weighting_details 'w=1/[\s^2^(Fo^2^)+(0.0234P)^2^+1.6614P] where P=(Fo^2^+2Fc^2^)/3'
_refine_ls_weighting_scheme calc
_refine_ls_wR_factor_gt 0.0813
_refine_ls_wR_factor_ref 0.0855
_reflns_Friedel_coverage 0.000
_reflns_number_gt 6700
_reflns_number_total 7531
_reflns_threshold_expression 'I > 2\s(I)'
_cod_data_source_file d1dt01161h2.cif
_cod_data_source_block 01_a
_cod_depositor_comments 'Adding full bibliography for 7707992--7707995.cif.'
_cod_database_code 7707994
_shelx_shelxl_version_number 2018/3
_shelx_space_group_comment
;
The symmetry employed for this shelxl refinement is uniquely defined
by the following loop, which should always be used as a source of
symmetry information in preference to the above space-group names.
They are only intended as comments.
;
_shelx_estimated_absorpt_t_max 0.802
_shelx_estimated_absorpt_t_min 0.656
_olex2_refinement_description
;
1. Fixed Uiso
 At 1.2 times of:
  All C(H,H) groups
 At 1.5 times of:
  All C(H,H,H) groups, All O(H) groups
2. Restrained distances
 O13B-C28B
 1.4 with sigma of 0.02
 C28A-C29A \\sim C28B-C29B
 with sigma of 0.02
3. Uiso/Uaniso restraints and constraints
: with sigma of 0.05 and sigma for terminal atoms of 0.1
Uanis(C15A) \\sim Ueq: with sigma of 0.005 and sigma for terminal atoms of 0.01
Uanis(C16A) \\sim Ueq: with sigma of 0.005 and sigma for terminal atoms of 0.01
Uanis(C29A) = Uanis(C29B)
Uanis(C28A) = Uanis(C28B)
4. Others
 Sof(O13B)=Sof(H13B)=1-FVAR(1)
 Sof(O13A)=Sof(H13A)=FVAR(1)
 Sof(C28A)=Sof(H28A)=Sof(H28B)=1-FVAR(2)
 Sof(C28B)=Sof(H28C)=Sof(H28D)=FVAR(2)
 Sof(C29A)=Sof(H29A)=Sof(H29B)=Sof(H29C)=1-FVAR(3)
 Sof(C29B)=Sof(H29D)=Sof(H29E)=Sof(H29F)=FVAR(3)
 Sof(C17B)=Sof(H17A)=Sof(H17B)=Sof(H17C)=Sof(C15B)=Sof(H15A)=Sof(H15B)=
 Sof(H15C)=Sof(C16B)=Sof(H16D)=Sof(H16E)=Sof(H16F)=1-FVAR(4)
 Sof(C16A)=Sof(H16A)=Sof(H16B)=Sof(H16C)=Sof(C15A)=Sof(H15D)=Sof(H15E)=
 Sof(H15F)=Sof(C17A)=Sof(H17D)=Sof(H17E)=Sof(H17F)=FVAR(4)
5.a Riding coordinates:
 O10(H10), O3(H3), O13A(H13A), O13B(H13B)
5.b Secondary CH2 refined with riding coordinates:
 C6(H6A,H6B), C28A(H28A,H28B), C28B(H28C,H28D)
5.c Me refined with riding coordinates:
 C29B(H29D,H29E,H29F)
5.d Idealised Me refined as rotating group:
 C26(H26A,H26B,H26C), C27(H27A,H27B,H27C), C10(H10A,H10B,H10C), C12(H12A,H12B,
 H12C), C21(H21A,H21B,H21C), C3(H3A,H3B,H3C), C11(H11A,H11B,H11C), C7(H7A,H7B,
 H7C), C25(H25A,H25B,H25C), C20(H20A,H20B,H20C), C22(H22A,H22B,H22C), C4(H4A,
 H4B,H4C), C5(H5A,H5B,H5C), C29A(H29A,H29B,H29C), C17B(H17A,H17B,H17C),
 C16A(H16A,H16B,H16C), C15B(H15A,H15B,H15C), C15A(H15D,H15E,H15F), C16B(H16D,
 H16E,H16F), C17A(H17D,H17E,H17F)
;
_olex2_submission_special_instructions 'No special instructions were received'

loop_
_space_group_symop_operation_xyz
'x, y, z'
'-x, -y, -z'

loop_
_atom_site_label
_atom_site_type_symbol
_atom_site_fract_x
_atom_site_fract_y
_atom_site_fract_z
_atom_site_U_iso_or_equiv
_atom_site_adp_type
_atom_site_occupancy
_atom_site_site_symmetry_order
_atom_site_calc_flag
_atom_site_refinement_flags_posn
_atom_site_refinement_flags_adp
_atom_site_refinement_flags_occupancy
_atom_site_disorder_assembly
_atom_site_disorder_group
Gd1 Gd 0.50090(2) 0.84531(2) 0.77750(2) 0.01370(7) Uani 1 1 d . . . . .
Cu1 Cu 0.46606(4) 0.89310(4) 1.02548(3) 0.01534(11) Uani 1 1 d . . . . .
Na1 Na 0.40651(15) 0.37914(14) 0.40266(13) 0.0290(4) Uani 1 1 d . . . . .
O5 O 0.4368(2) 0.7212(2) 0.6115(2) 0.0197(6) Uani 1 1 d . . . . .
O6 O 0.6859(3) 0.9320(2) 0.7150(2) 0.0300(7) Uani 1 1 d . . . . .
O10 O 0.4259(3) 0.9398(2) 0.91844(19) 0.0161(6) Uani 1 1 d . . . . .
H10 H 0.357230 0.930781 0.915878 0.016(12) Uiso 1 1 d R . . . .
O1 O 0.3869(2) 0.1723(2) 0.0843(2) 0.0187(6) Uani 1 1 d . . . . .
O8 O 0.3438(2) 0.6958(2) 0.8000(2) 0.0192(6) Uani 1 1 d . . . . .
O11 O 0.5300(2) 0.8592(2) 1.1322(2) 0.0189(6) Uani 1 1 d . . . . .
O7 O 0.6721(3) 1.0337(2) 0.8680(2) 0.0226(7) Uani 1 1 d . . . . .
O9 O 0.3408(2) 0.7357(2) 0.9635(2) 0.0185(6) Uani 1 1 d . . . . .
O12 O 0.5661(3) 1.0273(2) 1.2646(2) 0.0205(6) Uani 1 1 d . . . . .
O4 O 0.4011(3) 0.5539(3) 0.4864(2) 0.0360(9) Uani 1 1 d . . . . .
C24 C 0.6127(4) 0.8780(3) 1.2941(3) 0.0207(9) Uani 1 1 d . . . . .
C23 C 0.5648(4) 0.9250(3) 1.2247(3) 0.0171(8) Uani 1 1 d . . . . .
O2 O 0.3944(3) 0.2930(3) 0.2370(2) 0.0254(7) Uani 1 1 d . . . . .
O3 O 0.2419(3) 0.2343(3) 0.4110(3) 0.0448(9) Uani 1 1 d . . . . .
H3 H 0.242713 0.157067 0.373294 0.08(2) Uiso 1 1 d R . . . .
C26 C 0.5772(5) 0.9248(4) 1.3972(3) 0.0336(11) Uani 1 1 d . . . . .
H26A H 0.618045 1.009816 1.428327 0.050 Uiso 1 1 calc R U . . .
H26B H 0.604136 0.891830 1.440441 0.050 Uiso 1 1 calc R U . . .
H26C H 0.486901 0.902611 1.388634 0.050 Uiso 1 1 calc R U . . .
C8 C 0.3676(4) 0.6342(3) 0.5339(3) 0.0213(9) Uani 1 1 d . . . . .
C27 C 0.5601(5) 0.7447(4) 1.2488(4) 0.0350(12) Uani 1 1 d . . . . .
H27A H 0.469134 0.715555 1.236733 0.053 Uiso 1 1 calc R U . . .
H27B H 0.590045 0.717279 1.295527 0.053 Uiso 1 1 calc R U . . .
H27C H 0.587565 0.716022 1.185151 0.053 Uiso 1 1 calc R U . . .
C13 C 0.7234(4) 1.0268(4) 0.7935(4) 0.0244(10) Uani 1 1 d . . . . .
C10 C 0.2608(5) 0.6874(5) 0.4199(4) 0.0365(12) Uani 1 1 d . . . . .
H10A H 0.318369 0.768733 0.453707 0.055 Uiso 1 1 calc R U . . .
H10B H 0.181132 0.684263 0.391122 0.055 Uiso 1 1 calc R U . . .
H10C H 0.295873 0.645116 0.366186 0.055 Uiso 1 1 calc R U . . .
C9 C 0.2405(4) 0.6314(3) 0.4959(3) 0.0176(9) Uani 1 1 d . . . . .
C14 C 0.8279(4) 1.1344(4) 0.7958(4) 0.0369(12) Uani 1 1 d . . . . .
C12 C 0.1918(4) 0.7005(4) 0.5826(3) 0.0264(10) Uani 1 1 d . . . . .
H12A H 0.187436 0.669465 0.634424 0.040 Uiso 1 1 calc R U . . .
H12B H 0.108746 0.693900 0.557595 0.040 Uiso 1 1 calc R U . . .
H12C H 0.248058 0.782524 0.611249 0.040 Uiso 1 1 calc R U . . .
C2 C 0.3301(4) 0.3361(4) 0.0992(3) 0.0236(10) Uani 1 1 d . . . . .
C21 C 0.0728(4) 0.5774(5) 0.8239(5) 0.0475(15) Uani 1 1 d . . . . .
H21A H 0.065365 0.635008 0.885876 0.071 Uiso 1 1 calc R U . . .
H21B H 0.000498 0.504379 0.803200 0.071 Uiso 1 1 calc R U . . .
H21C H 0.076812 0.606601 0.770887 0.071 Uiso 1 1 calc R U . . .
C18 C 0.3021(4) 0.6714(3) 0.8704(3) 0.0188(9) Uani 1 1 d . . . . .
C19 C 0.1922(4) 0.5555(4) 0.8426(3) 0.0245(10) Uani 1 1 d . . . . .
C3 C 0.4485(4) 0.4141(4) 0.0786(4) 0.0381(12) Uani 1 1 d . . . . .
H3A H 0.427800 0.464559 0.051369 0.057 Uiso 1 1 calc R U . . .
H3B H 0.483344 0.365117 0.029875 0.057 Uiso 1 1 calc R U . . .
H3C H 0.509782 0.462003 0.141323 0.057 Uiso 1 1 calc R U . . .
C11 C 0.1481(4) 0.5048(4) 0.4441(3) 0.0297(11) Uani 1 1 d . . . . .
H11A H 0.180683 0.461432 0.388990 0.045 Uiso 1 1 calc R U . . .
H11B H 0.068268 0.503142 0.417273 0.045 Uiso 1 1 calc R U . . .
H11C H 0.136322 0.469072 0.492790 0.045 Uiso 1 1 calc R U . . .
C7 C 0.0738(6) 0.1724(6) 0.4921(5) 0.0632(18) Uani 1 1 d . . . . .
H7A H 0.044777 0.090065 0.446525 0.095 Uiso 1 1 calc R U . . .
H7B H 0.029082 0.210789 0.467066 0.095 Uiso 1 1 calc R U . . .
H7C H 0.058285 0.178978 0.559213 0.095 Uiso 1 1 calc R U . . .
C25 C 0.7536(4) 0.9232(4) 1.3054(4) 0.0360(12) Uani 1 1 d . . . . .
H25A H 0.775765 0.891692 1.239837 0.054 Uiso 1 1 calc R U . . .
H25B H 0.788808 0.898537 1.352052 0.054 Uiso 1 1 calc R U . . .
H25C H 0.786978 1.008336 1.331740 0.054 Uiso 1 1 calc R U . . .
C20 C 0.1884(5) 0.5135(4) 0.9272(4) 0.0479(15) Uani 1 1 d . . . . .
H20A H 0.180363 0.572049 0.988301 0.072 Uiso 1 1 calc R U . . .
H20B H 0.265190 0.501486 0.939900 0.072 Uiso 1 1 calc R U . . .
H20C H 0.117042 0.440058 0.907953 0.072 Uiso 1 1 calc R U . . .
C6 C 0.2074(6) 0.2284(6) 0.4975(5) 0.0661(19) Uani 1 1 d . . . . .
H6A H 0.237038 0.308487 0.550132 0.079 Uiso 1 1 calc R U . . .
H6B H 0.250427 0.185658 0.519196 0.079 Uiso 1 1 calc R U . . .
C22 C 0.1996(5) 0.4626(4) 0.7456(4) 0.0533(16) Uani 1 1 d . . . . .
H22A H 0.124779 0.391753 0.725502 0.080 Uiso 1 1 calc R U . . .
H22B H 0.273095 0.445133 0.757017 0.080 Uiso 1 1 calc R U . . .
H22C H 0.205703 0.491556 0.692311 0.080 Uiso 1 1 calc R U . . .
C4 C 0.2763(6) 0.4135(5) 0.1744(4) 0.0496(15) Uani 1 1 d . . . . .
H4A H 0.339764 0.466027 0.235189 0.074 Uiso 1 1 calc R U . . .
H4B H 0.204534 0.364776 0.191858 0.074 Uiso 1 1 calc R U . . .
H4C H 0.250035 0.459306 0.144508 0.074 Uiso 1 1 calc R U . . .
C1 C 0.3708(4) 0.2623(3) 0.1427(3) 0.0181(9) Uani 1 1 d . . . . .
C5 C 0.2405(5) 0.2583(5) 0.0002(4) 0.0482(15) Uani 1 1 d . . . . .
H5A H 0.222492 0.306379 -0.031492 0.072 Uiso 1 1 calc R U . . .
H5B H 0.163175 0.210110 0.011974 0.072 Uiso 1 1 calc R U . . .
H5C H 0.277785 0.208093 -0.044169 0.072 Uiso 1 1 calc R U . . .
O13A O 0.2034(6) 0.9648(10) 0.9212(6) 0.056(4) Uani 0.65(2) 1 d . . P A 2
H13A H 0.256989 1.041814 0.972077 0.084 Uiso 0.65(2) 1 d R U P A 2
C29A C 0.0324(7) 0.8459(6) 0.7914(6) 0.066(2) Uani 0.901(10) 1 d D . P A 2
H29A H 0.089773 0.854278 0.745089 0.099 Uiso 0.901(10) 1 calc R U P A 2
H29B H -0.046704 0.845512 0.764694 0.099 Uiso 0.901(10) 1 calc R U P A 2
H29C H 0.018142 0.772575 0.798677 0.099 Uiso 0.901(10) 1 calc R U P A 2
C28A C 0.0862(18) 0.9431(19) 0.8892(18) 0.080(5) Uani 0.67(5) 1 d D . P A 2
H28A H 0.080107 1.013662 0.884982 0.096 Uiso 0.67(5) 1 calc R U P A 2
H28B H 0.036995 0.925722 0.939005 0.096 Uiso 0.67(5) 1 calc R U P A 2
O13B O 0.1869(9) 0.8890(18) 0.9325(9) 0.046(5) Uani 0.35(2) 1 d D . P A 1
H13B H 0.217610 0.935601 1.004988 0.069 Uiso 0.35(2) 1 d R U P A 1
C28B C 0.085(4) 0.906(4) 0.893(4) 0.080(5) Uani 0.33(5) 1 d D . P A 1
H28C H 0.134080 0.946553 0.854317 0.096 Uiso 0.33(5) 1 calc R U P A 1
H28D H 0.091195 0.971452 0.956629 0.096 Uiso 0.33(5) 1 calc R U P A 1
C29B C -0.033(4) 0.900(6) 0.847(6) 0.066(2) Uani 0.099(10) 1 d D . P A 1
H29D H -0.025987 0.976885 0.851797 0.099 Uiso 0.099(10) 1 calc R U P A 1
H29E H -0.054520 0.845680 0.775908 0.099 Uiso 0.099(10) 1 calc R U P A 1
H29F H -0.098791 0.871384 0.881526 0.099 Uiso 0.099(10) 1 calc R U P A 1
C17B C 0.768(3) 1.221(3) 0.7961(18) 0.020(6) Uiso 0.38(2) 1 d . . P B 2
H17A H 0.714364 1.191591 0.730657 0.030 Uiso 0.38(2) 1 calc R U P B 2
H17B H 0.833085 1.296300 0.809030 0.030 Uiso 0.38(2) 1 calc R U P B 2
H17C H 0.718250 1.229726 0.848742 0.030 Uiso 0.38(2) 1 calc R U P B 2
C16A C 0.9308(13) 1.1776(12) 0.8755(15) 0.073(4) Uani 0.62(2) 1 d . U P B 2
H16A H 0.901060 1.186506 0.938670 0.110 Uiso 0.62(2) 1 calc R U P B 2
H16B H 0.988859 1.253317 0.880932 0.110 Uiso 0.62(2) 1 calc R U P B 2
H16C H 0.973169 1.122818 0.861530 0.110 Uiso 0.62(2) 1 calc R U P B 2
C15B C 0.856(2) 1.1077(16) 0.6776(15) 0.055(5) Uiso 0.38(2) 1 d . . P B 2
H15A H 0.882871 1.041678 0.654946 0.082 Uiso 0.38(2) 1 calc R U P B 2
H15B H 0.921894 1.176735 0.677493 0.082 Uiso 0.38(2) 1 calc R U P B 2
H15C H 0.780265 1.089393 0.632195 0.082 Uiso 0.38(2) 1 calc R U P B 2
C15A C 0.9047(11) 1.1058(8) 0.7217(10) 0.048(4) Uani 0.62(2) 1 d . U P B 1
H15D H 0.939451 1.052615 0.732831 0.073 Uiso 0.62(2) 1 calc R U P B 1
H15E H 0.972513 1.177216 0.728346 0.073 Uiso 0.62(2) 1 calc R U P B 1
H15F H 0.853740 1.068381 0.654011 0.073 Uiso 0.62(2) 1 calc R U P B 1
C16B C 0.9097(13) 1.1962(13) 0.9183(11) 0.023(3) Uiso 0.38(2) 1 d . . P B 1
H16D H 0.854790 1.215284 0.965066 0.035 Uiso 0.38(2) 1 calc R U P B 1
H16E H 0.980354 1.267326 0.928650 0.035 Uiso 0.38(2) 1 calc R U P B 1
H16F H 0.940013 1.140921 0.930464 0.035 Uiso 0.38(2) 1 calc R U P B 1
C17A C 0.778(3) 1.224(2) 0.801(2) 0.061(8) Uani 0.62(2) 1 d . . P B 1
H17D H 0.707228 1.191557 0.745595 0.091 Uiso 0.62(2) 1 calc R U P B 1
H17E H 0.843302 1.290043 0.794760 0.091 Uiso 0.62(2) 1 calc R U P B 1
H17F H 0.751903 1.251676 0.865033 0.091 Uiso 0.62(2) 1 calc R U P B 1

loop_
_atom_site_aniso_label
_atom_site_aniso_U_11
_atom_site_aniso_U_22
_atom_site_aniso_U_33
_atom_site_aniso_U_23
_atom_site_aniso_U_13
_atom_site_aniso_U_12
Gd1 0.01674(11) 0.00853(10) 0.01309(11) 0.00268(7) -0.00100(7) 0.00388(7)
Cu1 0.0216(3) 0.0074(2) 0.0138(2) 0.00394(18) -0.0012(2) 0.00270(19)
Na1 0.0251(9) 0.0247(9) 0.0243(9) -0.0051(7) -0.0054(7) 0.0119(7)
O5 0.0225(15) 0.0147(14) 0.0164(14) 0.0008(11) -0.0013(12) 0.0071(11)
O6 0.0281(17) 0.0178(16) 0.0341(18) 0.0024(13) 0.0130(14) 0.0045(13)
O10 0.0190(15) 0.0126(14) 0.0165(14) 0.0067(11) 0.0028(11) 0.0048(11)
O1 0.0223(15) 0.0122(14) 0.0197(15) 0.0043(11) -0.0022(12) 0.0076(11)
O8 0.0206(15) 0.0140(14) 0.0189(15) 0.0060(11) 0.0000(12) 0.0028(11)
O11 0.0252(15) 0.0137(14) 0.0164(14) 0.0066(11) -0.0004(12) 0.0055(12)
O7 0.0250(16) 0.0129(14) 0.0215(16) 0.0059(12) -0.0003(13) -0.0011(12)
O9 0.0233(15) 0.0101(14) 0.0180(14) 0.0065(11) -0.0002(12) 0.0011(11)
O12 0.0276(16) 0.0153(14) 0.0183(15) 0.0062(11) -0.0012(12) 0.0091(12)
O4 0.0329(18) 0.0261(18) 0.0347(19) -0.0092(14) -0.0077(15) 0.0197(14)
C24 0.031(2) 0.017(2) 0.019(2) 0.0112(17) 0.0001(18) 0.0119(18)
C23 0.0154(19) 0.015(2) 0.023(2) 0.0110(16) 0.0024(16) 0.0037(15)
O2 0.0345(18) 0.0261(16) 0.0201(16) 0.0067(13) 0.0027(13) 0.0200(14)
O3 0.049(2) 0.037(2) 0.045(2) 0.0081(17) 0.0216(18) 0.0193(17)
C26 0.050(3) 0.034(3) 0.025(2) 0.019(2) 0.006(2) 0.019(2)
C8 0.021(2) 0.018(2) 0.019(2) 0.0044(17) -0.0015(17) 0.0045(17)
C27 0.048(3) 0.022(2) 0.036(3) 0.015(2) -0.006(2) 0.013(2)
C13 0.019(2) 0.016(2) 0.038(3) 0.0118(19) -0.001(2) 0.0069(17)
C10 0.040(3) 0.045(3) 0.037(3) 0.025(2) 0.007(2) 0.020(2)
C9 0.0144(19) 0.021(2) 0.017(2) 0.0094(16) 0.0034(16) 0.0050(16)
C14 0.024(2) 0.022(3) 0.059(4) 0.015(2) 0.009(2) 0.0042(19)
C12 0.024(2) 0.027(2) 0.030(2) 0.0094(19) 0.0038(19) 0.0126(19)
C2 0.027(2) 0.017(2) 0.029(2) 0.0108(18) 0.0007(19) 0.0096(18)
C21 0.026(3) 0.039(3) 0.066(4) 0.026(3) -0.006(3) -0.005(2)
C18 0.019(2) 0.014(2) 0.021(2) 0.0065(16) -0.0028(17) 0.0054(16)
C19 0.026(2) 0.017(2) 0.022(2) 0.0091(17) -0.0035(18) -0.0020(17)
C3 0.037(3) 0.035(3) 0.057(3) 0.030(3) 0.011(3) 0.018(2)
C11 0.019(2) 0.028(3) 0.026(2) 0.0014(19) -0.0018(19) 0.0010(18)
C7 0.055(4) 0.069(5) 0.067(5) 0.022(4) 0.023(3) 0.031(3)
C25 0.034(3) 0.042(3) 0.037(3) 0.021(2) -0.002(2) 0.017(2)
C20 0.043(3) 0.031(3) 0.052(3) 0.028(3) -0.014(3) -0.015(2)
C6 0.076(5) 0.088(5) 0.038(4) 0.024(3) 0.005(3) 0.036(4)
C22 0.064(4) 0.014(3) 0.052(4) 0.000(2) 0.010(3) -0.006(2)
C4 0.069(4) 0.058(4) 0.057(4) 0.035(3) 0.029(3) 0.049(3)
C1 0.017(2) 0.013(2) 0.023(2) 0.0085(16) 0.0010(17) 0.0027(16)
C5 0.053(3) 0.038(3) 0.050(3) 0.019(3) -0.020(3) 0.015(3)
O13A 0.032(3) 0.047(6) 0.064(4) -0.013(4) -0.014(3) 0.026(3)
C29A 0.050(4) 0.067(5) 0.071(5) 0.033(4) -0.010(4) 0.008(4)
C28A 0.061(5) 0.036(10) 0.124(8) 0.001(10) 0.032(5) 0.027(7)
O13B 0.024(6) 0.051(12) 0.047(7) 0.006(6) -0.003(5) 0.011(5)
C28B 0.061(5) 0.036(10) 0.124(8) 0.001(10) 0.032(5) 0.027(7)
C29B 0.050(4) 0.067(5) 0.071(5) 0.033(4) -0.010(4) 0.008(4)
C16A 0.054(6) 0.057(6) 0.092(9) 0.043(6) -0.019(6) -0.009(5)
C15A 0.037(5) 0.037(5) 0.068(7) 0.024(4) 0.039(5) 0.003(4)
C17A 0.057(12) 0.039(8) 0.107(15) 0.057(9) 0.021(8) 0.012(7)

loop_
_atom_type_symbol
_atom_type_description
_atom_type_scat_dispersion_real
_atom_type_scat_dispersion_imag
_atom_type_scat_source
C C 0.0033 0.0016 'International Tables Vol C Tables 4.2.6.8 and 6.1.1.4'
H H 0.0000 0.0000 'International Tables Vol C Tables 4.2.6.8 and 6.1.1.4'
Cu Cu 0.3201 1.2651 'International Tables Vol C Tables 4.2.6.8 and 6.1.1.4'
Gd Gd -0.1653 3.9035 'International Tables Vol C Tables 4.2.6.8 and 6.1.1.4'
Na Na 0.0362 0.0249 'International Tables Vol C Tables 4.2.6.8 and 6.1.1.4'
O O 0.0106 0.0060 'International Tables Vol C Tables 4.2.6.8 and 6.1.1.4'

loop_
_geom_angle_atom_site_label_1
_geom_angle_atom_site_label_2
_geom_angle_atom_site_label_3
_geom_angle
_geom_angle_site_symmetry_1
_geom_angle_site_symmetry_3
_geom_angle_publ_flag
O5 Gd1 O6 81.35(12) . . ?
O5 Gd1 O10 141.84(10) . . ?
O5 Gd1 O1 129.06(11) . 2_666 ?
O5 Gd1 O8 83.54(12) . . ?
O5 Gd1 O7 132.96(11) . . ?
O5 Gd1 O12 87.24(11) . 2_677 ?
O5 Gd1 O2 77.25(11) . 2_666 ?
O6 Gd1 O1 96.58(12) . 2_666 ?
O6 Gd1 O2 79.66(12) . 2_666 ?
O10 Gd1 O6 127.60(11) . . ?
O10 Gd1 O1 77.23(11) . 2_666 ?
O10 Gd1 O7 75.97(12) . . ?
O10 Gd1 O2 126.90(10) . 2_666 ?
O1 Gd1 O2 52.68(10) 2_666 2_666 ?
O8 Gd1 O6 156.30(10) . . ?
O8 Gd1 O10 74.54(11) . . ?
O8 Gd1 O1 79.01(11) . 2_666 ?
O8 Gd1 O7 143.21(11) . . ?
O8 Gd1 O2 79.26(13) . 2_666 ?
O7 Gd1 O6 52.99(11) . . ?
O7 Gd1 O1 73.40(11) . 2_666 ?
O7 Gd1 O2 101.88(13) . 2_666 ?
O12 Gd1 O6 82.37(12) 2_677 . ?
O12 Gd1 O10 74.82(11) 2_677 . ?
O12 Gd1 O1 143.31(9) 2_677 2_666 ?
O12 Gd1 O8 115.08(12) 2_677 . ?
O12 Gd1 O7 77.12(12) 2_677 . ?
O12 Gd1 O2 157.77(11) 2_677 2_666 ?
O10 Cu1 Gd1 95.05(11) . 2_677 ?
O10 Cu1 Gd1 40.17(9) 2_677 2_677 ?
O10 Cu1 O10 78.16(13) . 2_677 ?
O11 Cu1 Gd1 83.77(11) . 2_677 ?
O11 Cu1 O10 96.09(13) . 2_677 ?
O11 Cu1 O10 172.01(12) . . ?
O9 Cu1 Gd1 136.50(10) . 2_677 ?
O9 Cu1 O10 171.34(11) . 2_677 ?
O9 Cu1 O10 95.25(13) . . ?
O9 Cu1 O11 90.99(13) . . ?
O5 Na1 Gd1 37.59(7) 2_666 2_666 ?
O4 Na1 Gd1 158.33(13) . 2_666 ?
O4 Na1 Gd1 88.54(10) 2_666 2_666 ?
O4 Na1 O5 52.39(11) 2_666 2_666 ?
O4 Na1 O5 138.16(12) . 2_666 ?
O4 Na1 O4 86.80(13) . 2_666 ?
O4 Na1 O2 126.66(15) . . ?
O4 Na1 O3 112.22(16) . . ?
O2 Na1 Gd1 40.74(8) . 2_666 ?
O2 Na1 O5 76.28(11) . 2_666 ?
O2 Na1 O4 119.28(14) . 2_666 ?
O2 Na1 O3 95.62(15) . . ?
O3 Na1 Gd1 88.56(12) . 2_666 ?
O3 Na1 O5 97.24(15) . 2_666 ?
O3 Na1 O4 118.42(17) . 2_666 ?
Gd1 O5 Na1 99.12(11) . 2_666 ?
C8 O5 Gd1 157.8(3) . . ?
C8 O5 Na1 88.0(2) . 2_666 ?
C13 O6 Gd1 92.2(3) . . ?
Gd1 O10 H10 121.9 . . ?
Cu1 O10 Gd1 107.58(13) . . ?
Cu1 O10 Gd1 107.16(13) 2_677 . ?
Cu1 O10 Cu1 101.84(13) . 2_677 ?
Cu1 O10 H10 111.6 2_677 . ?
Cu1 O10 H10 104.8 . . ?
C1 O1 Gd1 93.5(2) . 2_666 ?
C18 O8 Gd1 139.1(2) . . ?
C23 O11 Cu1 127.2(3) . . ?
C13 O7 Gd1 93.5(2) . . ?
C18 O9 Cu1 127.8(3) . . ?
C23 O12 Gd1 139.7(3) . 2_677 ?
Na1 O4 Na1 93.20(13) . 2_666 ?
C8 O4 Na1 97.4(2) . 2_666 ?
C8 O4 Na1 163.6(3) . . ?
C23 C24 C26 109.4(3) . . ?
C27 C24 C23 111.3(3) . . ?
C27 C24 C26 110.2(4) . . ?
C25 C24 C23 106.6(4) . . ?
C25 C24 C26 109.8(4) . . ?
C25 C24 C27 109.5(4) . . ?
O11 C23 O12 125.5(4) . . ?
O11 C23 C24 117.2(3) . . ?
O12 C23 C24 117.3(3) . . ?
Na1 O2 Gd1 103.23(12) . 2_666 ?
C1 O2 Gd1 93.1(2) . 2_666 ?
C1 O2 Na1 163.7(3) . . ?
Na1 O3 H3 112.7 . . ?
C6 O3 Na1 125.0(4) . . ?
C6 O3 H3 103.5 . . ?
C24 C26 H26A 109.5 . . ?
C24 C26 H26B 109.5 . . ?
C24 C26 H26C 109.5 . . ?
H26A C26 H26B 109.5 . . ?
H26A C26 H26C 109.5 . . ?
H26B C26 H26C 109.5 . . ?
O5 C8 Na1 65.4(2) . 2_666 ?
O5 C8 C9 118.4(4) . . ?
O4 C8 Na1 56.8(2) . 2_666 ?
O4 C8 O5 122.1(4) . . ?
O4 C8 C9 119.5(3) . . ?
C9 C8 Na1 175.7(3) . 2_666 ?
C24 C27 H27A 109.5 . . ?
C24 C27 H27B 109.5 . . ?
C24 C27 H27C 109.5 . . ?
H27A C27 H27B 109.5 . . ?
H27A C27 H27C 109.5 . . ?
H27B C27 H27C 109.5 . . ?
O6 C13 C14 120.2(4) . . ?
O7 C13 O6 120.4(4) . . ?
O7 C13 C14 119.4(4) . . ?
H10A C10 H10B 109.5 . . ?
H10A C10 H10C 109.5 . . ?
H10B C10 H10C 109.5 . . ?
C9 C10 H10A 109.5 . . ?
C9 C10 H10B 109.5 . . ?
C9 C10 H10C 109.5 . . ?
C10 C9 C8 106.5(3) . . ?
C10 C9 C11 109.8(4) . . ?
C12 C9 C8 110.7(3) . . ?
C12 C9 C10 109.8(4) . . ?
C12 C9 C11 110.3(4) . . ?
C11 C9 C8 109.7(3) . . ?
C13 C14 C17B 106.2(15) . . ?
C13 C14 C15B 108.4(7) . . ?
C13 C14 C16B 102.3(6) . . ?
C17B C14 C15B 94.3(13) . . ?
C16A C14 C13 112.5(7) . . ?
C16A C14 C17B 115.5(13) . . ?
C16A C14 C15B 118.0(15) . . ?
C15A C14 C13 112.7(5) . . ?
C15A C14 C16B 112.6(9) . . ?
C15A C14 C17A 118.6(13) . . ?
C17A C14 C13 109.6(12) . . ?
C17A C14 C16B 99.1(12) . . ?
C9 C12 H12A 109.5 . . ?
C9 C12 H12B 109.5 . . ?
C9 C12 H12C 109.5 . . ?
H12A C12 H12B 109.5 . . ?
H12A C12 H12C 109.5 . . ?
H12B C12 H12C 109.5 . . ?
C4 C2 C3 108.9(4) . . ?
C1 C2 C3 106.1(4) . . ?
C1 C2 C4 111.0(4) . . ?
C5 C2 C3 108.2(4) . . ?
C5 C2 C4 112.7(4) . . ?
C5 C2 C1 109.7(4) . . ?
H21A C21 H21B 109.5 . . ?
H21A C21 H21C 109.5 . . ?
H21B C21 H21C 109.5 . . ?
C19 C21 H21A 109.5 . . ?
C19 C21 H21B 109.5 . . ?
C19 C21 H21C 109.5 . . ?
O8 C18 O9 125.7(4) . . ?
O8 C18 C19 117.8(3) . . ?
O9 C18 C19 116.5(4) . . ?
C18 C19 C21 107.0(4) . . ?
C20 C19 C21 109.7(5) . . ?
C20 C19 C18 111.1(4) . . ?
C20 C19 C22 109.9(4) . . ?
C22 C19 C21 108.4(4) . . ?
C22 C19 C18 110.6(4) . . ?
C2 C3 H3A 109.5 . . ?
C2 C3 H3B 109.5 . . ?
C2 C3 H3C 109.5 . . ?
H3A C3 H3B 109.5 . . ?
H3A C3 H3C 109.5 . . ?
H3B C3 H3C 109.5 . . ?
C9 C11 H11A 109.5 . . ?
C9 C11 H11B 109.5 . . ?
C9 C11 H11C 109.5 . . ?
H11A C11 H11B 109.5 . . ?
H11A C11 H11C 109.5 . . ?
H11B C11 H11C 109.5 . . ?
H7A C7 H7B 109.5 . . ?
H7A C7 H7C 109.5 . . ?
H7B C7 H7C 109.5 . . ?
C6 C7 H7A 109.5 . . ?
C6 C7 H7B 109.5 . . ?
C6 C7 H7C 109.5 . . ?
C24 C25 H25A 109.5 . . ?
C24 C25 H25B 109.5 . . ?
C24 C25 H25C 109.5 . . ?
H25A C25 H25B 109.5 . . ?
H25A C25 H25C 109.5 . . ?
H25B C25 H25C 109.5 . . ?
C19 C20 H20A 109.5 . . ?
C19 C20 H20B 109.5 . . ?
C19 C20 H20C 109.5 . . ?
H20A C20 H20B 109.5 . . ?
H20A C20 H20C 109.5 . . ?
H20B C20 H20C 109.5 . . ?
O3 C6 C7 116.0(5) . . ?
O3 C6 H6A 108.3 . . ?
O3 C6 H6B 108.3 . . ?
C7 C6 H6A 108.3 . . ?
C7 C6 H6B 108.3 . . ?
H6A C6 H6B 107.4 . . ?
C19 C22 H22A 109.5 . . ?
C19 C22 H22B 109.5 . . ?
C19 C22 H22C 109.5 . . ?
H22A C22 H22B 109.5 . . ?
H22A C22 H22C 109.5 . . ?
H22B C22 H22C 109.5 . . ?
C2 C4 H4A 109.5 . . ?
C2 C4 H4B 109.5 . . ?
C2 C4 H4C 109.5 . . ?
H4A C4 H4B 109.5 . . ?
H4A C4 H4C 109.5 . . ?
H4B C4 H4C 109.5 . . ?
O1 C1 Gd1 60.0(2) . 2_666 ?
O1 C1 C2 119.8(4) . . ?
O2 C1 Gd1 60.5(2) . 2_666 ?
O2 C1 O1 119.6(4) . . ?
O2 C1 C2 120.5(4) . . ?
C2 C1 Gd1 167.6(3) . 2_666 ?
C2 C5 H5A 109.5 . . ?
C2 C5 H5B 109.5 . . ?
C2 C5 H5C 109.5 . . ?
H5A C5 H5B 109.5 . . ?
H5A C5 H5C 109.5 . . ?
H5B C5 H5C 109.5 . . ?
C28A O13A H13A 120.1 . . ?
H29A C29A H29B 109.5 . . ?
H29A C29A H29C 109.5 . . ?
H29B C29A H29C 109.5 . . ?
C28A C29A H29A 109.5 . . ?
C28A C29A H29B 109.5 . . ?
C28A C29A H29C 109.5 . . ?
O13A C28A C29A 113.4(17) . . ?
O13A C28A H28A 108.9 . . ?
O13A C28A H28B 108.9 . . ?
C29A C28A H28A 108.9 . . ?
C29A C28A H28B 108.9 . . ?
H28A C28A H28B 107.7 . . ?
C28B O13B H13B 113.6 . . ?
O13B C28B H28C 93.5 . . ?
O13B C28B H28D 93.5 . . ?
O13B C28B C29B 169(5) . . ?
H28C C28B H28D 103.1 . . ?
C29B C28B H28C 93.5 . . ?
C29B C28B H28D 93.5 . . ?
C28B C29B H29D 109.5 . . ?
C28B C29B H29E 109.5 . . ?
C28B C29B H29F 109.5 . . ?
H29D C29B H29E 109.5 . . ?
H29D C29B H29F 109.5 . . ?
H29E C29B H29F 109.5 . . ?
C14 C17B H17A 109.5 . . ?
C14 C17B H17B 109.5 . . ?
C14 C17B H17C 109.5 . . ?
H17A C17B H17B 109.5 . . ?
H17A C17B H17C 109.5 . . ?
H17B C17B H17C 109.5 . . ?
C14 C16A H16A 109.5 . . ?
C14 C16A H16B 109.5 . . ?
C14 C16A H16C 109.5 . . ?
H16A C16A H16B 109.5 . . ?
H16A C16A H16C 109.5 . . ?
H16B C16A H16C 109.5 . . ?
C14 C15B H15A 109.5 . . ?
C14 C15B H15B 109.5 . . ?
C14 C15B H15C 109.5 . . ?
H15A C15B H15B 109.5 . . ?
H15A C15B H15C 109.5 . . ?
H15B C15B H15C 109.5 . . ?
C14 C15A H15D 109.5 . . ?
C14 C15A H15E 109.5 . . ?
C14 C15A H15F 109.5 . . ?
H15D C15A H15E 109.5 . . ?
H15D C15A H15F 109.5 . . ?
H15E C15A H15F 109.5 . . ?
C14 C16B H16D 109.5 . . ?
C14 C16B H16E 109.5 . . ?
C14 C16B H16F 109.5 . . ?
H16D C16B H16E 109.5 . . ?
H16D C16B H16F 109.5 . . ?
H16E C16B H16F 109.5 . . ?
C14 C17A H17D 109.5 . . ?
C14 C17A H17E 109.5 . . ?
C14 C17A H17F 109.5 . . ?
H17D C17A H17E 109.5 . . ?
H17D C17A H17F 109.5 . . ?
H17E C17A H17F 109.5 . . ?

loop_
_geom_bond_atom_site_label_1
_geom_bond_atom_site_label_2
_geom_bond_distance
_geom_bond_site_symmetry_2
_geom_bond_publ_flag
Gd1 O5 2.288(3) . ?
Gd1 O6 2.467(4) . ?
Gd1 O10 2.364(3) . ?
Gd1 O1 2.471(3) 2_666 ?
Gd1 O8 2.348(3) . ?
Gd1 O7 2.451(3) . ?
Gd1 O12 2.336(3) 2_677 ?
Gd1 O2 2.483(3) 2_666 ?
Cu1 O10 1.965(3) . ?
Cu1 O10 1.978(3) 2_677 ?
Cu1 O11 1.948(3) . ?
Cu1 O9 1.947(3) . ?
Na1 O5 2.572(4) 2_666 ?
Na1 O4 2.385(4) 2_666 ?
Na1 O4 2.226(4) . ?
Na1 O2 2.238(4) . ?
Na1 O3 2.265(5) . ?
O5 C8 1.267(5) . ?
O6 C13 1.276(5) . ?
O10 H10 0.7644 . ?
O1 C1 1.274(5) . ?
O8 C18 1.255(5) . ?
O11 C23 1.265(5) . ?
O7 C13 1.253(5) . ?
O9 C18 1.271(5) . ?
O12 C23 1.266(5) . ?
O4 C8 1.242(5) . ?
C24 C23 1.538(5) . ?
C24 C26 1.539(6) . ?
C24 C27 1.531(6) . ?
C24 C25 1.523(6) . ?
O2 C1 1.268(5) . ?
O3 H3 0.9783 . ?
O3 C6 1.361(7) . ?
C26 H26A 0.9800 . ?
C26 H26B 0.9800 . ?
C26 H26C 0.9800 . ?
C8 C9 1.537(5) . ?
C27 H27A 0.9800 . ?
C27 H27B 0.9800 . ?
C27 H27C 0.9800 . ?
C13 C14 1.526(7) . ?
C10 H10A 0.9800 . ?
C10 H10B 0.9800 . ?
C10 H10C 0.9800 . ?
C10 C9 1.532(6) . ?
C9 C12 1.529(6) . ?
C9 C11 1.535(6) . ?
C14 C17B 1.53(3) . ?
C14 C16A 1.425(12) . ?
C14 C15B 1.70(2) . ?
C14 C15A 1.460(10) . ?
C14 C16B 1.736(15) . ?
C14 C17A 1.48(3) . ?
C12 H12A 0.9800 . ?
C12 H12B 0.9800 . ?
C12 H12C 0.9800 . ?
C2 C3 1.542(7) . ?
C2 C4 1.527(6) . ?
C2 C1 1.525(5) . ?
C2 C5 1.513(6) . ?
C21 H21A 0.9800 . ?
C21 H21B 0.9800 . ?
C21 H21C 0.9800 . ?
C21 C19 1.542(7) . ?
C18 C19 1.536(6) . ?
C19 C20 1.525(7) . ?
C19 C22 1.532(7) . ?
C3 H3A 0.9800 . ?
C3 H3B 0.9800 . ?
C3 H3C 0.9800 . ?
C11 H11A 0.9800 . ?
C11 H11B 0.9800 . ?
C11 H11C 0.9800 . ?
C7 H7A 0.9800 . ?
C7 H7B 0.9800 . ?
C7 H7C 0.9800 . ?
C7 C6 1.466(9) . ?
C25 H25A 0.9800 . ?
C25 H25B 0.9800 . ?
C25 H25C 0.9800 . ?
C20 H20A 0.9800 . ?
C20 H20B 0.9800 . ?
C20 H20C 0.9800 . ?
C6 H6A 0.9900 . ?
C6 H6B 0.9900 . ?
C22 H22A 0.9800 . ?
C22 H22B 0.9800 . ?
C22 H22C 0.9800 . ?
C4 H4A 0.9800 . ?
C4 H4B 0.9800 . ?
C4 H4C 0.9800 . ?
C5 H5A 0.9800 . ?
C5 H5B 0.9800 . ?
C5 H5C 0.9800 . ?
O13A H13A 0.9832 . ?
O13A C28A 1.32(2) . ?
C29A H29A 0.9800 . ?
C29A H29B 0.9800 . ?
C29A H29C 0.9800 . ?
C29A C28A 1.460(18) . ?
C28A H28A 0.9900 . ?
C28A H28B 0.9900 . ?
O13B H13B 0.9831 . ?
O13B C28B 1.411(19) . ?
C28B H28C 0.9900 . ?
C28B H28D 0.9900 . ?
C28B C29B 1.47(2) . ?
C29B H29D 0.9800 . ?
C29B H29E 0.9800 . ?
C29B H29F 0.9800 . ?
C17B H17A 0.9800 . ?
C17B H17B 0.9800 . ?
C17B H17C 0.9800 . ?
C16A H16A 0.9800 . ?
C16A H16B 0.9800 . ?
C16A H16C 0.9800 . ?
C15B H15A 0.9800 . ?
C15B H15B 0.9800 . ?
C15B H15C 0.9800 . ?
C15A H15D 0.9800 . ?
C15A H15E 0.9800 . ?
C15A H15F 0.9800 . ?
C16B H16D 0.9800 . ?
C16B H16E 0.9800 . ?
C16B H16F 0.9800 . ?
C17A H17D 0.9800 . ?
C17A H17E 0.9800 . ?
C17A H17F 0.9800 . ?

loop_
_geom_torsion_atom_site_label_1
_geom_torsion_atom_site_label_2
_geom_torsion_atom_site_label_3
_geom_torsion_atom_site_label_4
_geom_torsion
_geom_torsion_site_symmetry_1
_geom_torsion_site_symmetry_2
_geom_torsion_site_symmetry_3
_geom_torsion_site_symmetry_4
_geom_torsion_publ_flag
Gd1 O5 C8 Na1 -109.4(7) . . . 2_666 ?
Gd1 O5 C8 O4 -114.0(7) . . . . ?
Gd1 O5 C8 C9 68.3(8) . . . . ?
Gd1 O6 C13 O7 9.7(4) . . . . ?
Gd1 O6 C13 C14 -167.8(4) . . . . ?
Gd1 O1 C1 O2 -10.9(4) 2_666 . . . ?
Gd1 O1 C1 C2 165.7(3) 2_666 . . . ?
Gd1 O8 C18 O9 2.3(7) . . . . ?
Gd1 O8 C18 C19 -179.6(3) . . . . ?
Gd1 O7 C13 O6 -9.8(4) . . . . ?
Gd1 O7 C13 C14 167.7(3) . . . . ?
Gd1 O12 C23 O11 8.6(7) 2_677 . . . ?
Gd1 O12 C23 C24 -173.1(3) 2_677 . . . ?
Gd1 O2 C1 O1 10.9(4) 2_666 . . . ?
Gd1 O2 C1 C2 -165.7(3) 2_666 . . . ?
Cu1 O11 C23 O12 -1.3(6) . . . . ?
Cu1 O11 C23 C24 -179.6(3) . . . . ?
Cu1 O9 C18 O8 4.4(6) . . . . ?
Cu1 O9 C18 C19 -173.6(3) . . . . ?
Na1 O5 C8 O4 -4.6(5) 2_666 . . . ?
Na1 O5 C8 C9 177.8(4) 2_666 . . . ?
Na1 O4 C8 Na1 129.7(12) . . . 2_666 ?
Na1 O4 C8 O5 5.0(5) 2_666 . . . ?
Na1 O4 C8 O5 134.7(9) . . . . ?
Na1 O4 C8 C9 -47.7(13) . . . . ?
Na1 O4 C8 C9 -177.4(3) 2_666 . . . ?
Na1 O2 C1 Gd1 -177.7(11) . . . 2_666 ?
Na1 O2 C1 O1 -166.8(8) . . . . ?
Na1 O2 C1 C2 16.6(13) . . . . ?
Na1 O3 C6 C7 147.9(5) . . . . ?
O5 C8 C9 C10 91.3(5) . . . . ?
O5 C8 C9 C12 -28.0(5) . . . . ?
O5 C8 C9 C11 -149.9(4) . . . . ?
O6 C13 C14 C17B 110.4(11) . . . . ?
O6 C13 C14 C16A -122.3(11) . . . . ?
O6 C13 C14 C15B 10.1(10) . . . . ?
O6 C13 C14 C15A -21.5(9) . . . . ?
O6 C13 C14 C16B -142.7(6) . . . . ?
O6 C13 C14 C17A 112.9(12) . . . . ?
O8 C18 C19 C21 -85.0(5) . . . . ?
O8 C18 C19 C20 155.3(4) . . . . ?
O8 C18 C19 C22 32.9(5) . . . . ?
O7 C13 C14 C17B -67.1(11) . . . . ?
O7 C13 C14 C16A 60.2(11) . . . . ?
O7 C13 C14 C15B -167.4(9) . . . . ?
O7 C13 C14 C15A 160.9(8) . . . . ?
O7 C13 C14 C16B 39.8(7) . . . . ?
O7 C13 C14 C17A -64.7(12) . . . . ?
O9 C18 C19 C21 93.3(5) . . . . ?
O9 C18 C19 C20 -26.5(6) . . . . ?
O9 C18 C19 C22 -148.9(4) . . . . ?
O4 C8 C9 C10 -86.4(5) . . . . ?
O4 C8 C9 C12 154.3(4) . . . . ?
O4 C8 C9 C11 32.3(6) . . . . ?
C26 C24 C23 O11 -146.3(4) . . . . ?
C26 C24 C23 O12 35.2(5) . . . . ?
C27 C24 C23 O11 -24.2(5) . . . . ?
C27 C24 C23 O12 157.3(4) . . . . ?
C3 C2 C1 Gd1 5.3(15) . . . 2_666 ?
C3 C2 C1 O1 -80.3(5) . . . . ?
C3 C2 C1 O2 96.3(5) . . . . ?
C25 C24 C23 O11 95.1(4) . . . . ?
C25 C24 C23 O12 -83.4(5) . . . . ?
C4 C2 C1 Gd1 -112.9(13) . . . 2_666 ?
C4 C2 C1 O1 161.6(4) . . . . ?
C4 C2 C1 O2 -21.8(6) . . . . ?
C5 C2 C1 Gd1 121.9(12) . . . 2_666 ?
C5 C2 C1 O1 36.4(6) . . . . ?
C5 C2 C1 O2 -147.0(4) . . . . ?
